data_4075643
loop_
_publ_author_name
'Frey, Guido D.'
'Sch\"utz, Jan'
'Herdtweck, Eberhardt'
'Herrmann, Wolfgang A.'

_publ_section_title
;
 Synthesis and Characterization ofN-Heterocyclic Carbene
 Phospha-Palladacycles and Their Properties in Heck Catalysis&#x2020;
;
_journal_issue 18
_journal_name_full Organometallics
_journal_page_first 4416
_journal_paper_doi 10.1021/om049001g
_journal_volume 24
_journal_year 2005
_chemical_formula_moiety 'C35 H38 N3 O2 P Pd'
_chemical_formula_sum 'C35 H38 N3 O2 P Pd'
_chemical_formula_weight 670.07
_chemical_name_systematic ?
_space_group_IT_number 61
_symmetry_cell_setting orthorhombic
_symmetry_space_group_name_Hall '-P 2ac 2ab'
_symmetry_space_group_name_H-M 'P b c a'
_atom_sites_solution_hydrogens difmap
_atom_sites_solution_primary direct
_atom_sites_solution_secondary difmap
_cell_angle_alpha 90
_cell_angle_beta 90
_cell_angle_gamma 90
_cell_formula_units_Z 8
_cell_length_a 12.6248(1)
_cell_length_b 17.9528(1)
_cell_length_c 27.0927(2)
_cell_measurement_reflns_used 6210
_cell_measurement_temperature 173(1)
_cell_measurement_theta_max 25.37
_cell_measurement_theta_min 4.10
_cell_volume 6140.57(7)
_computing_cell_refinement 'DENZO (Nonius, 2001b)'
_computing_data_collection 'Kappa-CCD Control Software (Nonius, 2001a)'
_computing_data_reduction 'DENZO (Nonius, 2001b)'
_computing_molecular_graphics 'PLATON (Spek, 2001)'
_computing_publication_material 'PLATON (Spek, 2001)'
_computing_structure_refinement 'SHELXL97 (Sheldrick, 1998)'
_computing_structure_solution 'SIR92 (Altomare, 1994)'
_diffrn_ambient_temperature 173(1)
_diffrn_detector ' CCD plate '
_diffrn_detector_area_resol_mean 18
_diffrn_measured_fraction_theta_full 0.995
_diffrn_measured_fraction_theta_max 0.995
_diffrn_measurement_device ' \k-geometry diffractometer '
_diffrn_measurement_device_type ' Nonius \k-CCD diffractometer'
_diffrn_measurement_method ' phi- and omega-rotation '
_diffrn_radiation_monochromator graphite
_diffrn_radiation_source 'NONIUS FR 591 rotating anode'
_diffrn_radiation_type 'Mo K\a'
_diffrn_radiation_wavelength 0.71073
_diffrn_reflns_av_R_equivalents 0.058
_diffrn_reflns_av_sigmaI/netI 0.0195
_diffrn_reflns_limit_h_max 15
_diffrn_reflns_limit_h_min -15
_diffrn_reflns_limit_k_max 21
_diffrn_reflns_limit_k_min -21
_diffrn_reflns_limit_l_max 32
_diffrn_reflns_limit_l_min -32
_diffrn_reflns_number 136328
_diffrn_reflns_theta_full 25.37
_diffrn_reflns_theta_max 25.37
_diffrn_reflns_theta_min 4.10
_diffrn_standards_decay_% 0
_exptl_absorpt_coefficient_mu 0.693
_exptl_absorpt_correction_T_max 0.945
_exptl_absorpt_correction_T_min 0.724
_exptl_absorpt_correction_type multi-scan
_exptl_absorpt_process_details '(applied during the scaling procedure; Nonius, 2001b)'
_exptl_crystal_colour colorless
_exptl_crystal_density_diffrn 1.450
_exptl_crystal_density_meas ?
_exptl_crystal_density_method none
_exptl_crystal_description needle
_exptl_crystal_F_000 2768
_exptl_crystal_size_max 0.43
_exptl_crystal_size_mid 0.10
_exptl_crystal_size_min 0.08
_refine_diff_density_max 0.644
_refine_diff_density_min -0.514
_refine_diff_density_rms 0.055
_refine_ls_goodness_of_fit_ref 1.035
_refine_ls_hydrogen_treatment refall
_refine_ls_matrix_type full
_refine_ls_number_parameters 531
_refine_ls_number_reflns 5611
_refine_ls_number_restraints 0
_refine_ls_restrained_S_all 1.035
_refine_ls_R_factor_all 0.0384
_refine_ls_R_factor_gt 0.0291
_refine_ls_shift/su_max 0.001
_refine_ls_shift/su_mean 0.000
_refine_ls_structure_factor_coef Fsqd
_refine_ls_weighting_details 'w=1/[\s^2^(Fo^2^)+(Fo^2^)+(0.0350P)^2^+5.7351P] where P=(Fo^2^+2Fc^2^)/3'
_refine_ls_weighting_scheme sigma
_refine_ls_wR_factor_gt 0.0679
_refine_ls_wR_factor_ref 0.0717
_reflns_number_gt 4793
_reflns_number_total 5611
_reflns_threshold_expression I>2\s(I)
_cod_data_source_file om049001gsi20041216_061503.cif
_cod_data_source_block JSCJ-4391-173
_cod_depositor_comments
;
The following automatic conversions were performed:

'_symmetry_cell_setting' value 'Orthorhombic' changed to
'orthorhombic' according to
/home/saulius/struct/CIF-dictionaries/cif_core.dic dictionary named
'cif_core.dic' version 2.4.1 from 2010-06-29.

Automatic conversion script
Id: cif_fix_values 1715 2011-07-08 13:25:40Z adriana 

The following automatic conversions were performed:

'_exptl_crystal_density_meas' value 'none' was changed to '?' - the
value is perceived as not measured.

Automatic conversion script
Id: cif_fix_values 3008 2015-01-20 13:52:24Z robertas 
;
_cod_database_code 4075643

loop_
_symmetry_equiv_pos_as_xyz
x,y,z
1/2-x,-y,1/2+z
1/2+x,1/2-y,-z
-x,1/2+y,1/2-z
-x,-y,-z
1/2+x,y,1/2-z
1/2-x,1/2+y,z
x,1/2-y,1/2+z

loop_
_atom_site_aniso_label
_atom_site_aniso_U_11
_atom_site_aniso_U_22
_atom_site_aniso_U_33
_atom_site_aniso_U_23
_atom_site_aniso_U_13
_atom_site_aniso_U_12
Pd 0.0199(1) 0.0282(1) 0.0212(1) 0.0008(1) -0.0018(1) -0.0020(1)
P 0.0205(3) 0.0230(3) 0.0201(3) 0.0003(2) -0.0007(2) 0.0004(2)
O1 0.0391(10) 0.0392(10) 0.0314(11) -0.0031(8) -0.0052(8) -0.0052(8)
O2 0.0482(12) 0.0347(10) 0.0355(11) 0.0014(9) -0.0024(9) 0.0025(8)
N1 0.0227(11) 0.0520(14) 0.0255(11) 0.0019(10) -0.0031(9) -0.0076(10)
N2 0.0238(11) 0.0392(12) 0.0255(11) 0.0023(9) -0.0038(8) 0.0021(9)
N16 0.0410(13) 0.0372(13) 0.0392(13) 0.0033(10) 0.0042(11) 0.0091(11)
C1 0.0242(12) 0.0400(14) 0.0197(12) 0.0003(10) -0.0009(10) -0.0018(10)
C2 0.0237(14) 0.071(2) 0.0382(16) 0.0022(15) -0.0088(12) -0.0014(14)
C3 0.0300(15) 0.0582(19) 0.0355(15) 0.0068(14) -0.0078(12) 0.0065(14)
C4 0.0196(12) 0.0357(14) 0.0359(15) 0.0063(12) -0.0008(10) -0.0027(10)
C5 0.074(2) 0.0361(17) 0.0405(18) -0.0028(14) -0.0020(17) -0.0054(16)
C6 0.0318(15) 0.0570(18) 0.0355(15) 0.0042(13) 0.0000(12) -0.0172(13)
C7 0.067(3) 0.057(2) 0.082(3) -0.005(2) 0.029(2) -0.0218(19)
C8 0.0370(18) 0.089(3) 0.065(3) 0.004(2) 0.0060(17) -0.0257(19)
C9 0.064(3) 0.083(3) 0.056(2) 0.031(2) -0.0173(19) -0.040(2)
C11 0.0302(13) 0.0317(13) 0.0223(12) 0.0041(10) -0.0033(10) 0.0022(11)
C12 0.0353(14) 0.0286(13) 0.0226(12) 0.0003(10) -0.0017(10) 0.0039(11)
C13 0.0332(15) 0.0334(14) 0.0332(14) 0.0040(11) 0.0029(11) 0.0011(11)
C14 0.0450(17) 0.0344(15) 0.0487(18) 0.0001(13) -0.0008(14) -0.0029(13)
C15 0.0540(19) 0.0322(15) 0.0474(18) 0.0030(13) 0.0055(15) 0.0060(14)
C21 0.0189(11) 0.0228(11) 0.0214(11) 0.0032(9) -0.0028(9) 0.0020(9)
C22 0.0297(13) 0.0268(13) 0.0243(13) -0.0020(10) -0.0006(11) 0.0003(10)
C23 0.0366(15) 0.0274(13) 0.0367(15) -0.0009(11) -0.0048(12) -0.0060(11)
C24 0.0273(14) 0.0352(14) 0.0374(15) 0.0080(12) -0.0003(11) -0.0061(11)
C25 0.0263(13) 0.0340(13) 0.0272(13) 0.0033(11) 0.0043(11) 0.0037(11)
C26 0.0221(12) 0.0250(12) 0.0258(12) 0.0010(10) -0.0034(10) 0.0043(10)
C27 0.0387(16) 0.0308(14) 0.0309(15) -0.0013(12) 0.0063(13) 0.0001(12)
C31 0.0323(13) 0.0247(12) 0.0205(12) 0.0009(10) -0.0013(10) 0.0028(10)
C32 0.0321(14) 0.0336(14) 0.0344(15) 0.0075(12) 0.0027(11) 0.0066(11)
C33 0.0394(17) 0.0451(17) 0.0446(17) 0.0131(13) 0.0041(14) 0.0160(13)
C34 0.057(2) 0.0349(16) 0.0455(18) 0.0100(13) -0.0007(14) 0.0150(14)
C35 0.060(2) 0.0253(14) 0.0366(16) 0.0075(12) -0.0030(14) -0.0027(13)
C36 0.0378(14) 0.0290(13) 0.0244(12) 0.0010(10) -0.0031(11) -0.0015(11)
C37 0.0435(17) 0.0412(17) 0.0378(17) 0.0116(14) -0.0057(14) -0.0120(14)
C41 0.0244(12) 0.0250(12) 0.0217(12) 0.0016(9) 0.0017(10) -0.0018(9)
C42 0.0275(13) 0.0354(14) 0.0274(13) 0.0020(11) -0.0018(11) 0.0011(11)
C43 0.0388(15) 0.0429(15) 0.0236(13) -0.0006(11) -0.0067(12) -0.0047(12)
C44 0.0459(17) 0.0411(15) 0.0226(13) -0.0055(11) 0.0042(12) -0.0006(12)
C45 0.0303(14) 0.0316(13) 0.0299(14) 0.0011(11) 0.0057(11) 0.0020(11)
C46 0.0272(12) 0.0251(12) 0.0217(12) 0.0026(9) 0.0019(10) -0.0015(10)
C47 0.0267(13) 0.0368(15) 0.0258(13) -0.0025(11) -0.0009(11) 0.0066(11)

loop_
_atom_site_label
_atom_site_type_symbol
_atom_site_thermal_displace_type
_atom_site_fract_x
_atom_site_fract_y
_atom_site_fract_z
_atom_site_occupancy
_atom_site_U_iso_or_equiv
Pd Pd Uani 0.43280(1) 0.39573(1) 0.12002(1) 1.000 0.0231(1)
P P Uani 0.26908(5) 0.39506(3) 0.08569(2) 1.000 0.0212(2)
O1 O Uani 0.40302(15) 0.48851(10) 0.16652(7) 1.000 0.0366(6)
O2 O Uani 0.41377(15) 0.43453(10) 0.23993(7) 1.000 0.0395(6)
N1 N Uani 0.67457(16) 0.39840(12) 0.15509(8) 1.000 0.0334(7)
N2 N Uani 0.58727(15) 0.29980(12) 0.17352(7) 1.000 0.0295(7)
N16 N Uani 0.53055(19) 0.17794(12) 0.16249(8) 1.000 0.0391(8)
C1 C Uani 0.57702(18) 0.36759(14) 0.15120(9) 1.000 0.0280(7)
C2 C Uani 0.7430(2) 0.35057(18) 0.17994(10) 1.000 0.0443(10)
C3 C Uani 0.6894(2) 0.28914(18) 0.19094(10) 1.000 0.0412(9)
C4 C Uani 0.40674(19) 0.48808(14) 0.21239(10) 1.000 0.0304(8)
C5 C Uani 0.4035(3) 0.56616(17) 0.23608(13) 1.000 0.0502(11)
C6 C Uani 0.7065(2) 0.47357(17) 0.13564(10) 1.000 0.0414(9)
C7 C Uani 0.6616(4) 0.5329(2) 0.16925(18) 1.000 0.0687(16)
C8 C Uani 0.8268(3) 0.4784(3) 0.13480(17) 1.000 0.0637(15)
C9 C Uani 0.6655(4) 0.4818(3) 0.08331(15) 1.000 0.0677(16)
C11 C Uani 0.50447(19) 0.24583(13) 0.17739(8) 1.000 0.0281(7)
C12 C Uani 0.4055(2) 0.26659(14) 0.19403(9) 1.000 0.0288(8)
C13 C Uani 0.3262(2) 0.21330(14) 0.19296(10) 1.000 0.0333(8)
C14 C Uani 0.3498(2) 0.14270(16) 0.17612(11) 1.000 0.0427(10)
C15 C Uani 0.4516(3) 0.12720(16) 0.16231(12) 1.000 0.0445(10)
C21 C Uani 0.17192(17) 0.33915(12) 0.12004(8) 1.000 0.0210(6)
C22 C Uani 0.1473(2) 0.26742(13) 0.10345(9) 1.000 0.0269(8)
C23 C Uani 0.0788(2) 0.22182(15) 0.12913(10) 1.000 0.0336(8)
C24 C Uani 0.0315(2) 0.24763(15) 0.17182(10) 1.000 0.0333(8)
C25 C Uani 0.05543(19) 0.31788(14) 0.18923(10) 1.000 0.0292(8)
C26 C Uani 0.12722(18) 0.36406(13) 0.16470(8) 1.000 0.0243(7)
C27 C Uani 0.1533(3) 0.43756(15) 0.18792(11) 1.000 0.0335(9)
C31 C Uani 0.19860(19) 0.47967(13) 0.06683(8) 1.000 0.0258(7)
C32 C Uani 0.0885(2) 0.48101(15) 0.06718(10) 1.000 0.0334(8)
C33 C Uani 0.0329(3) 0.54245(16) 0.05042(11) 1.000 0.0430(10)
C34 C Uani 0.0880(3) 0.60367(16) 0.03364(12) 1.000 0.0458(10)
C35 C Uani 0.1968(3) 0.60310(15) 0.03277(10) 1.000 0.0406(10)
C36 C Uani 0.2555(2) 0.54166(13) 0.04908(9) 1.000 0.0304(8)
C37 C Uani 0.3740(2) 0.54339(18) 0.04626(13) 1.000 0.0408(10)
C41 C Uani 0.28830(19) 0.34676(12) 0.02772(8) 1.000 0.0237(7)
C42 C Uani 0.2134(2) 0.34085(14) -0.00993(9) 1.000 0.0301(8)
C43 C Uani 0.2383(2) 0.30541(15) -0.05361(9) 1.000 0.0351(8)
C44 C Uani 0.3401(2) 0.27729(15) -0.05976(10) 1.000 0.0365(9)
C45 C Uani 0.4144(2) 0.28311(14) -0.02242(9) 1.000 0.0306(8)
C46 C Uani 0.38965(19) 0.31717(13) 0.02245(8) 1.000 0.0247(7)
C47 C Uani 0.4663(2) 0.32031(16) 0.06498(9) 1.000 0.0298(8)
H21 H Uiso 0.815(3) 0.3624(17) 0.1872(11) 1.000 0.054(9)
H31 H Uiso 0.706(2) 0.2451(16) 0.2063(10) 1.000 0.037(7)
H51 H Uiso 0.385(3) 0.604(2) 0.2110(15) 1.000 0.077(12)
H52 H Uiso 0.350(4) 0.566(3) 0.264(2) 1.000 0.134(19)
H53 H Uiso 0.478(5) 0.584(3) 0.249(2) 1.000 0.15(2)
H71 H Uiso 0.687(3) 0.582(2) 0.1594(15) 1.000 0.085(12)
H72 H Uiso 0.585(3) 0.533(2) 0.1688(14) 1.000 0.077(12)
H73 H Uiso 0.687(3) 0.5247(18) 0.2036(14) 1.000 0.062(11)
H81 H Uiso 0.843(3) 0.526(2) 0.1211(13) 1.000 0.071(12)
H82 H Uiso 0.856(3) 0.478(2) 0.1696(16) 1.000 0.087(13)
H83 H Uiso 0.851(3) 0.443(2) 0.1105(13) 1.000 0.059(10)
H91 H Uiso 0.681(3) 0.529(2) 0.0717(13) 1.000 0.063(10)
H92 H Uiso 0.691(4) 0.440(3) 0.0635(19) 1.000 0.12(2)
H93 H Uiso 0.586(3) 0.482(2) 0.0824(14) 1.000 0.074(11)
H121 H Uiso 0.392(2) 0.3127(14) 0.2063(9) 1.000 0.028(7)
H131 H Uiso 0.255(2) 0.2263(14) 0.2046(10) 1.000 0.037(7)
H141 H Uiso 0.291(3) 0.1052(16) 0.1744(11) 1.000 0.048(8)
H151 H Uiso 0.470(2) 0.0766(19) 0.1517(12) 1.000 0.055(9)
H221 H Uiso 0.1797(19) 0.2503(13) 0.0751(9) 1.000 0.023(6)
H231 H Uiso 0.063(2) 0.1761(18) 0.1181(10) 1.000 0.042(8)
H241 H Uiso -0.016(2) 0.2195(15) 0.1897(10) 1.000 0.039(8)
H251 H Uiso 0.0263(19) 0.3353(13) 0.2175(10) 1.000 0.023(6)
H271 H Uiso 0.092(3) 0.459(2) 0.1998(14) 1.000 0.068(11)
H272 H Uiso 0.194(3) 0.4273(19) 0.2146(14) 1.000 0.065(11)
H273 H Uiso 0.186(2) 0.4684(16) 0.1660(11) 1.000 0.038(8)
H321 H Uiso 0.049(2) 0.4392(15) 0.0786(10) 1.000 0.033(7)
H331 H Uiso -0.042(3) 0.5404(16) 0.0512(11) 1.000 0.046(8)
H341 H Uiso 0.051(3) 0.644(2) 0.0219(13) 1.000 0.067(10)
H351 H Uiso 0.236(2) 0.6422(16) 0.0212(11) 1.000 0.044(8)
H371 H Uiso 0.401(2) 0.5032(17) 0.0267(11) 1.000 0.043(8)
H372 H Uiso 0.398(3) 0.5887(19) 0.0292(12) 1.000 0.056(9)
H373 H Uiso 0.402(3) 0.5399(17) 0.0781(14) 1.000 0.057(10)
H421 H Uiso 0.148(2) 0.3630(14) -0.0052(9) 1.000 0.029(7)
H431 H Uiso 0.192(2) 0.3018(14) -0.0791(10) 1.000 0.031(7)
H441 H Uiso 0.359(2) 0.2544(15) -0.0889(11) 1.000 0.038(7)
H451 H Uiso 0.482(2) 0.2634(14) -0.0264(9) 1.000 0.034(7)
H471 H Uiso 0.472(2) 0.2749(17) 0.0796(11) 1.000 0.045(8)
H472 H Uiso 0.536(3) 0.3320(16) 0.0519(11) 1.000 0.052(9)

loop_
_atom_type_symbol
_atom_type_description
_atom_type_scat_dispersion_real
_atom_type_scat_dispersion_imag
_atom_type_scat_source
Pd Pd -0.9988 1.0072 'International Tables Vol C Tables 4.2.6.8 and 6.1.1.4'
P P 0.1023 0.0942 'International Tables Vol C Tables 4.2.6.8 and 6.1.1.4'
O O 0.0106 0.0060 'International Tables Vol C Tables 4.2.6.8 and 6.1.1.4'
N N 0.0061 0.0033 'International Tables Vol C Tables 4.2.6.8 and 6.1.1.4'
H H 0.0000 0.0000 'International Tables Vol C Tables 4.2.6.8 and 6.1.1.4'
C C 0.0033 0.0016 'International Tables Vol C Tables 4.2.6.8 and 6.1.1.4'

loop_
_geom_angle_atom_site_label_1
_geom_angle_atom_site_label_2
_geom_angle_atom_site_label_3
_geom_angle
_geom_angle_publ_flag
P Pd O1 94.95(5) yes
P Pd C1 165.55(7) yes
P Pd C47 83.49(7) yes
O1 Pd C1 96.04(9) yes
O1 Pd C47 169.41(9) yes
C1 Pd C47 87.38(10) yes
Pd P C21 113.81(7) yes
Pd P C31 123.55(8) yes
Pd P C41 103.67(8) yes
C21 P C31 105.65(10) yes
C21 P C41 105.49(10) yes
C31 P C41 102.72(10) yes
Pd O1 C4 125.57(17) yes
C1 N1 C2 110.5(2) yes
C1 N1 C6 125.7(2) yes
C2 N1 C6 123.8(2) yes
C1 N2 C3 111.2(2) yes
C1 N2 C11 124.58(19) yes
C3 N2 C11 124.2(2) yes
C11 N16 C15 116.0(2) yes
Pd C1 N1 137.06(19) yes
Pd C1 N2 118.80(16) yes
N1 C1 N2 104.1(2) yes
N1 C2 C3 107.7(2) yes
N2 C3 C2 106.4(3) yes
O1 C4 O2 128.2(2) yes
O1 C4 C5 114.2(2) yes
O2 C4 C5 117.6(2) yes
N1 C6 C7 108.7(2) yes
N1 C6 C8 108.9(3) yes
N1 C6 C9 108.9(3) yes
C7 C6 C8 110.1(3) no
C7 C6 C9 111.5(3) no
C8 C6 C9 108.7(3) no
N2 C11 N16 114.8(2) yes
N2 C11 C12 120.2(2) yes
N16 C11 C12 125.0(2) yes
C11 C12 C13 117.5(2) no
C12 C13 C14 119.0(2) no
C13 C14 C15 118.7(3) no
N16 C15 C14 123.8(3) yes
P C21 C22 119.23(17) yes
P C21 C26 121.95(17) yes
C22 C21 C26 118.6(2) no
C21 C22 C23 121.6(2) no
C22 C23 C24 119.6(2) no
C23 C24 C25 119.9(2) no
C24 C25 C26 121.5(2) no
C21 C26 C25 118.7(2) no
C21 C26 C27 123.5(2) no
C25 C26 C27 117.7(2) no
P C31 C32 119.85(19) yes
P C31 C36 120.14(18) yes
C32 C31 C36 119.9(2) no
C31 C32 C33 121.2(3) no
C32 C33 C34 119.2(3) no
C33 C34 C35 120.3(3) no
C34 C35 C36 122.0(3) no
C31 C36 C35 117.4(2) no
C31 C36 C37 122.9(2) no
C35 C36 C37 119.7(3) no
P C41 C42 125.45(18) yes
P C41 C46 113.25(17) yes
C42 C41 C46 121.3(2) no
C41 C42 C43 120.5(2) no
C42 C43 C44 118.7(2) no
C43 C44 C45 120.8(2) no
C44 C45 C46 121.2(2) no
C41 C46 C45 117.5(2) no
C41 C46 C47 119.8(2) no
C45 C46 C47 122.6(2) no
Pd C47 C46 116.55(17) yes
N1 C2 H21 123.6(18) no
C3 C2 H21 128.6(18) no
N2 C3 H31 119.1(16) no
C2 C3 H31 134.5(16) no
C4 C5 H51 110(2) no
C4 C5 H52 109(3) no
C4 C5 H53 113(3) no
H51 C5 H52 111(4) no
H51 C5 H53 103(4) no
H52 C5 H53 110(4) no
C6 C7 H71 110(2) no
C6 C7 H72 112(2) no
C6 C7 H73 110(2) no
H71 C7 H72 109(3) no
H71 C7 H73 106(3) no
H72 C7 H73 110(3) no
C6 C8 H81 106(2) no
C6 C8 H82 110(2) no
C6 C8 H83 107(2) no
H81 C8 H82 107(3) no
H81 C8 H83 105(3) no
H82 C8 H83 121(3) no
C6 C9 H91 110(2) no
C6 C9 H92 109(3) no
C6 C9 H93 111(2) no
H91 C9 H92 117(4) no
H91 C9 H93 102(3) no
H92 C9 H93 109(4) no
C11 C12 H121 122.4(16) no
C13 C12 H121 120.1(16) no
C12 C13 H131 119.4(15) no
C14 C13 H131 121.5(15) no
C13 C14 H141 118.2(19) no
C15 C14 H141 123.1(19) no
N16 C15 H151 116.8(16) no
C14 C15 H151 119.4(16) no
C21 C22 H221 118.4(15) no
C23 C22 H221 120.0(15) no
C22 C23 H231 121.0(17) no
C24 C23 H231 119.4(17) no
C23 C24 H241 122.5(17) no
C25 C24 H241 117.6(17) no
C24 C25 H251 121.1(15) no
C26 C25 H251 117.5(15) no
C26 C27 H271 109(2) no
C26 C27 H272 106(2) no
C26 C27 H273 111.2(19) no
H271 C27 H272 106(3) no
H271 C27 H273 111(3) no
H272 C27 H273 113(3) no
C31 C32 H321 120.8(16) no
C33 C32 H321 118.0(16) no
C32 C33 H331 117.9(18) no
C34 C33 H331 122.9(18) no
C33 C34 H341 119(2) no
C35 C34 H341 121(2) no
C34 C35 H351 122.8(17) no
C36 C35 H351 115.2(17) no
C36 C37 H371 111.6(16) no
C36 C37 H372 110(2) no
C36 C37 H373 109(2) no
H371 C37 H372 105(3) no
H371 C37 H373 109(3) no
H372 C37 H373 112(3) no
C41 C42 H421 118.1(15) no
C43 C42 H421 121.3(15) no
C42 C43 H431 122.6(17) no
C44 C43 H431 118.6(17) no
C43 C44 H441 120.3(16) no
C45 C44 H441 119.0(16) no
C44 C45 H451 120.6(15) no
C46 C45 H451 118.2(15) no
Pd C47 H471 106.9(19) no
Pd C47 H472 108.0(17) no
C46 C47 H471 110.5(18) no
C46 C47 H472 108.1(18) no
H471 C47 H472 106(2) no

loop_
_geom_bond_atom_site_label_1
_geom_bond_atom_site_label_2
_geom_bond_distance
_geom_bond_publ_flag
Pd P 2.2666(6) yes
Pd O1 2.1220(18) yes
Pd C1 2.070(2) yes
Pd C47 2.058(3) yes
P C21 1.838(2) yes
P C31 1.833(2) yes
P C41 1.810(2) yes
O1 C4 1.244(3) yes
O2 C4 1.220(3) yes
N1 C1 1.354(3) yes
N1 C2 1.392(4) yes
N1 C6 1.504(4) yes
N2 C1 1.365(3) yes
N2 C3 1.386(3) yes
N2 C11 1.429(3) yes
N16 C11 1.325(3) yes
N16 C15 1.350(4) yes
C2 C3 1.328(4) no
C4 C5 1.542(4) no
C6 C7 1.512(5) no
C6 C8 1.521(5) no
C6 C9 1.517(5) no
C11 C12 1.380(3) no
C12 C13 1.385(4) no
C13 C14 1.380(4) no
C14 C15 1.367(5) no
C21 C22 1.399(3) no
C21 C26 1.408(3) no
C22 C23 1.379(4) no
C23 C24 1.382(4) no
C24 C25 1.380(4) no
C25 C26 1.397(3) no
C26 C27 1.498(4) no
C31 C32 1.390(3) no
C31 C36 1.409(3) no
C32 C33 1.384(4) no
C33 C34 1.378(4) no
C34 C35 1.374(5) no
C35 C36 1.400(4) no
C36 C37 1.498(4) no
C41 C42 1.395(3) no
C41 C46 1.393(3) no
C42 C43 1.380(4) no
C43 C44 1.391(4) no
C44 C45 1.384(4) no
C45 C46 1.396(3) no
C46 C47 1.506(3) no
C2 H21 0.95(4) no
C3 H31 0.92(3) no
C5 H51 0.99(4) no
C5 H52 1.01(5) no
C5 H53 1.05(6) no
C7 H71 0.98(4) no
C7 H72 0.97(4) no
C7 H73 1.00(4) no
C8 H81 0.95(4) no
C8 H82 1.01(4) no
C8 H83 0.96(4) no
C9 H91 0.92(4) no
C9 H92 0.98(5) no
C9 H93 1.00(4) no
C12 H121 0.91(3) no
C13 H131 0.98(3) no
C14 H141 1.00(3) no
C15 H151 0.98(3) no
C22 H221 0.92(2) no
C23 H231 0.90(3) no
C24 H241 0.92(3) no
C25 H251 0.91(3) no
C27 H271 0.92(4) no
C27 H272 0.91(4) no
C27 H273 0.91(3) no
C32 H321 0.95(3) no
C33 H331 0.95(4) no
C34 H341 0.92(4) no
C35 H351 0.91(3) no
C37 H371 0.96(3) no
C37 H372 0.98(3) no
C37 H373 0.93(4) no
C42 H421 0.93(3) no
C43 H431 0.91(3) no
C44 H441 0.92(3) no
C45 H451 0.93(3) no
C47 H471 0.91(3) no
C47 H472 0.97(4) no
